data_1546022
loop_
_publ_author_name
'Yang, Yu'
'Ren, Hong-Xia'
'Chen, Feng'
'Zhang, Zheng-Bing'
'Zou, Ying'
'Chen, Chao'
'Song, Xiang-Jia'
'Tian, Fang'
'Peng, Lin'
'Wang, Li-Xin'

_publ_section_title
;
 Organocatalytic Asymmetric Annulation between Hydroxymaleimides and
 Nitrosoarenes: Stereoselective Preparation of Chiral Quaternary
 N-Hydroxyindolines
;
_journal_name_full 'Organic Letters'
_journal_paper_doi 10.1021/acs.orglett.7b00893
_journal_year 2017
_chemical_absolute_configuration ad
_chemical_formula_sum 'C18 H15 Br N2 O4'
_chemical_formula_weight 403.23
_space_group_crystal_system monoclinic
_space_group_IT_number 4
_space_group_name_Hall 'P 2yb'
_space_group_name_H-M_alt 'P 1 21 1'
_symmetry_space_group_name_Hall 'P 2yb'
_symmetry_space_group_name_H-M 'P 1 21 1'
_atom_sites_solution_hydrogens geom
_audit_creation_method SHELXL-2016/6
_cell_angle_alpha 90
_cell_angle_beta 107.727(3)
_cell_angle_gamma 90
_cell_formula_units_Z 8
_cell_length_a 12.578(3)
_cell_length_b 22.365(5)
_cell_length_c 12.644(3)
_cell_measurement_reflns_used 9984
_cell_measurement_temperature 100(2)
_cell_measurement_theta_max 28.00
_cell_measurement_theta_min 2.49
_cell_volume 3388.0(14)
_computing_cell_refinement 'Bruker SAINT'
_computing_data_collection 'Bruker APEX2'
_computing_data_reduction 'Bruker SAINT'
_computing_molecular_graphics 'Bruker SHELXTL'
_computing_publication_material 'Bruker SHELXTL'
_computing_structure_refinement 'SHELXL-2014 (Sheldrick 2014)'
_computing_structure_solution 'SHELXS-97 (Sheldrick 2008)'
_diffrn_ambient_temperature 100(2)
_diffrn_measured_fraction_theta_full 1.000
_diffrn_measured_fraction_theta_max 0.935
_diffrn_measurement_device_type 'Bruker APEX-II CCD'
_diffrn_measurement_method '\f and \w scans'
_diffrn_radiation_type MoK\a
_diffrn_radiation_wavelength 0.71073
_diffrn_reflns_av_R_equivalents 0.0542
_diffrn_reflns_av_unetI/netI 0.0978
_diffrn_reflns_Laue_measured_fraction_full 1.000
_diffrn_reflns_Laue_measured_fraction_max 0.935
_diffrn_reflns_limit_h_max 16
_diffrn_reflns_limit_h_min -16
_diffrn_reflns_limit_k_max 30
_diffrn_reflns_limit_k_min -29
_diffrn_reflns_limit_l_max 16
_diffrn_reflns_limit_l_min -16
_diffrn_reflns_number 32876
_diffrn_reflns_point_group_measured_fraction_full 1.000
_diffrn_reflns_point_group_measured_fraction_max 0.927
_diffrn_reflns_theta_full 25.242
_diffrn_reflns_theta_max 29.173
_diffrn_reflns_theta_min 0.910
_diffrn_source 'fine-focus sealed tube'
_exptl_absorpt_coefficient_mu 2.452
_exptl_absorpt_correction_T_max 0.20880
_exptl_absorpt_correction_T_min 0.11770
_exptl_absorpt_correction_type multi-scan
_exptl_absorpt_process_details sadabs
_exptl_crystal_colour colourless
_exptl_crystal_density_diffrn 1.581
_exptl_crystal_description block
_exptl_crystal_F_000 1632
_exptl_crystal_size_max 0.650
_exptl_crystal_size_mid 0.600
_exptl_crystal_size_min 0.500
_refine_diff_density_max 2.061
_refine_diff_density_min -1.115
_refine_diff_density_rms 0.135
_refine_ls_abs_structure_details
;
 Flack x determined using 5602 quotients [(I+)-(I-)]/[(I+)+(I-)]
 (Parsons, Flack and Wagner, Acta Cryst. B69 (2013) 249-259).
;
_refine_ls_abs_structure_Flack 0.047(4)
_refine_ls_extinction_method none
_refine_ls_goodness_of_fit_ref 1.028
_refine_ls_hydrogen_treatment constr
_refine_ls_matrix_type full
_refine_ls_number_parameters 912
_refine_ls_number_reflns 16635
_refine_ls_number_restraints 965
_refine_ls_restrained_S_all 1.012
_refine_ls_R_factor_all 0.0686
_refine_ls_R_factor_gt 0.0574
_refine_ls_shift/su_max 0.002
_refine_ls_shift/su_mean 0.000
_refine_ls_structure_factor_coef Fsqd
_refine_ls_weighting_details 'w=1/[\s^2^(Fo^2^)+(0.0628P)^2^+5.3028P] where P=(Fo^2^+2Fc^2^)/3'
_refine_ls_weighting_scheme calc
_refine_ls_wR_factor_gt 0.1402
_refine_ls_wR_factor_ref 0.1452
_reflns_Friedel_coverage 0.936
_reflns_Friedel_fraction_full 0.999
_reflns_Friedel_fraction_max 0.919
_reflns_number_gt 14474
_reflns_number_total 16635
_reflns_threshold_expression 'I > 2\s(I)'
_cod_data_source_file ol7b00893_si_001.cif
_cod_data_source_block shelx
_cod_original_cell_volume 3387.9(12)
_cod_database_code 1546022
_shelx_shelxl_version_number 2016/6
_shelx_space_group_comment
;
The symmetry employed for this shelxl refinement is uniquely defined
by the following loop, which should always be used as a source of
symmetry information in preference to the above space-group names.
They are only intended as comments.
;
_shelx_estimated_absorpt_t_min 0.299
_shelx_estimated_absorpt_t_max 0.374

loop_
_space_group_symop_operation_xyz
'x, y, z'
'-x, y+1/2, -z'

loop_
_atom_site_label
_atom_site_type_symbol
_atom_site_fract_x
_atom_site_fract_y
_atom_site_fract_z
_atom_site_U_iso_or_equiv
_atom_site_adp_type
_atom_site_occupancy
_atom_site_site_symmetry_order
_atom_site_calc_flag
_atom_site_refinement_flags_posn
_atom_site_refinement_flags_adp
Br1 Br 0.96327(10) -0.12449(5) 0.21711(9) 0.0291(3) Uani 1 1 d . U
Br2 Br 0.46042(10) 1.11123(5) 0.73608(9) 0.0306(3) Uani 1 1 d . U
Br3 Br -0.04490(9) 1.12315(4) 0.28768(9) 0.0247(2) Uani 1 1 d . U
Br4 Br 0.52763(10) -0.14549(5) 0.72505(10) 0.0306(3) Uani 1 1 d . U
O1 O 0.4727(6) 0.0272(3) 0.0274(6) 0.0175(13) Uani 1 1 d . U
O2 O 0.3609(5) 0.1398(3) 0.0540(5) 0.0151(12) Uani 1 1 d . U
H2 H 0.331859 0.117898 -0.001167 0.023 Uiso 1 1 calc R U
O3 O 0.6807(6) 0.1068(3) 0.3596(6) 0.0213(14) Uani 1 1 d . U
O4 O 0.2507(6) 0.9563(3) 0.2590(5) 0.0136(12) Uani 1 1 d . U
O5 O 0.2656(6) 0.8445(3) 0.1430(5) 0.0165(12) Uani 1 1 d . U
H5 H 0.210564 0.867555 0.120298 0.025 Uiso 1 1 calc R U
O6 O 0.5879(6) 0.8715(3) 0.4512(6) 0.0217(13) Uani 1 1 d . U
O7 O 0.3422(6) 0.9284(3) 0.0326(5) 0.0147(12) Uani 1 1 d . U
H7 H 0.360758 0.962521 0.016756 0.022 Uiso 1 1 calc R U
O8 O 0.2012(6) 0.9715(3) 0.7804(5) 0.0154(12) Uani 1 1 d . U
O9 O 0.2228(5) 0.8502(3) 0.8699(5) 0.0123(11) Uani 1 1 d . U
H9 H 0.263302 0.877003 0.908626 0.018 Uiso 1 1 calc R U
O10 O 0.0953(6) 0.9052(3) 0.9806(5) 0.0152(12) Uani 1 1 d . U
H10 H 0.136798 0.934811 0.982189 0.023 Uiso 1 1 calc R U
O11 O -0.0716(6) 0.8629(3) 0.5353(5) 0.0160(12) Uani 1 1 d . U
C10 C 0.7994(9) -0.0380(4) 0.7395(9) 0.0201(13) Uani 1 1 d . U
H10A H 0.862700 -0.039024 0.713550 0.024 Uiso 1 1 calc R U
O13 O 0.9982(6) 0.0152(3) 0.9714(6) 0.0161(12) Uani 1 1 d . U
O14 O 1.0917(5) 0.1362(3) 1.0008(5) 0.0129(11) Uani 1 1 d . U
H14 H 1.139629 0.111042 1.034546 0.019 Uiso 1 1 calc R U
O15 O 1.2067(5) 0.0809(3) 0.8799(5) 0.0147(12) Uani 1 1 d . U
H15 H 1.221460 0.049701 0.850073 0.022 Uiso 1 1 calc R U
O16 O 0.7578(6) 0.1287(3) 0.7028(6) 0.0195(13) Uani 1 1 d . U
N1 N 0.5981(7) 0.0560(3) 0.1963(7) 0.0158(10) Uani 1 1 d . U
N2 N 0.3565(6) 0.0712(3) 0.2024(6) 0.0119(10) Uani 1 1 d . U
N3 N 0.4221(7) 0.9244(3) 0.3762(6) 0.0151(10) Uani 1 1 d . U
N4 N 0.0574(7) 0.9297(3) 0.6414(6) 0.0121(10) Uani 1 1 d . U
C36 C 0.1347(8) 0.9319(4) 0.7459(7) 0.0121(11) Uani 1 1 d . U
N6 N 0.0410(6) 0.8884(3) 0.8672(6) 0.0115(10) Uani 1 1 d . U
N7 N 1.0954(6) 0.0992(3) 0.8237(6) 0.0119(10) Uani 1 1 d . U
C59 C 0.9029(8) 0.2061(4) 0.8974(8) 0.0172(13) Uani 1 1 d . U
H59A H 0.853088 0.234445 0.845060 0.021 Uiso 1 1 calc R U
H59B H 0.969766 0.228650 0.940409 0.021 Uiso 1 1 calc R U
C1 C 0.8462(8) -0.0684(4) 0.2088(8) 0.0181(12) Uani 1 1 d . U
C2 C 0.7870(8) -0.0734(4) 0.2851(8) 0.0183(13) Uani 1 1 d . U
H2A H 0.802460 -0.104534 0.338809 0.022 Uiso 1 1 calc R U
C3 C 0.7052(8) -0.0316(4) 0.2801(8) 0.0179(13) Uani 1 1 d . U
H3 H 0.663774 -0.033732 0.331556 0.021 Uiso 1 1 calc R U
C4 C 0.6826(8) 0.0131(4) 0.2020(8) 0.0167(11) Uani 1 1 d . U
C5 C 0.4975(8) 0.0589(4) 0.1097(8) 0.0141(11) Uani 1 1 d . U
C6 C 0.4233(7) 0.1055(4) 0.1403(7) 0.0129(10) Uani 1 1 d . U
C7 C 0.3501(8) 0.1085(4) 0.2895(7) 0.0141(11) Uani 1 1 d . U
C8 C 0.2735(8) 0.1034(4) 0.3493(7) 0.0161(12) Uani 1 1 d . U
H8 H 0.216889 0.073594 0.332331 0.019 Uiso 1 1 calc R U
C9 C 0.2846(8) 0.1438(4) 0.4341(8) 0.0195(13) Uani 1 1 d . U
H9A H 0.232717 0.142510 0.475207 0.023 Uiso 1 1 calc R U
O12 O 0.2490(5) 0.0548(3) 0.1272(5) 0.0142(12) Uani 1 1 d . U
H12 H 0.229624 0.021471 0.146054 0.021 Uiso 1 1 calc R U
C11 C 0.4375(8) 0.1493(4) 0.3155(8) 0.0156(11) Uani 1 1 d . U
C12 C 0.5022(8) 0.1427(4) 0.2337(8) 0.0150(10) Uani 1 1 d . U
C13 C 0.6033(8) 0.1015(4) 0.2779(8) 0.0160(12) Uani 1 1 d . U
C14 C 0.5403(9) 0.2025(4) 0.1967(8) 0.0185(14) Uani 1 1 d . U
H14A H 0.473371 0.227445 0.163395 0.022 Uiso 1 1 calc R U
H14B H 0.586969 0.223742 0.263451 0.022 Uiso 1 1 calc R U
C15 C 0.6056(10) 0.1978(5) 0.1142(10) 0.0242(19) Uani 1 1 d . U
H15A H 0.676770 0.177568 0.149246 0.036 Uiso 1 1 calc R U
H15B H 0.619817 0.237897 0.090522 0.036 Uiso 1 1 calc R U
H15C H 0.562370 0.174698 0.049450 0.036 Uiso 1 1 calc R U
C16 C 0.4454(9) 0.1901(4) 0.4020(8) 0.0197(13) Uani 1 1 d . U
H16 H 0.502026 0.219821 0.419871 0.024 Uiso 1 1 calc R U
C17 C 0.3683(9) 0.1860(5) 0.4615(9) 0.0215(14) Uani 1 1 d . U
H17 H 0.373708 0.212593 0.521456 0.026 Uiso 1 1 calc R U
C18 C 0.7437(8) 0.0178(4) 0.1267(8) 0.0188(13) Uani 1 1 d . U
H18 H 0.728538 0.049069 0.073362 0.023 Uiso 1 1 calc R U
C19 C 0.8266(9) -0.0238(4) 0.1307(8) 0.0190(13) Uani 1 1 d . U
H19 H 0.869093 -0.021347 0.080244 0.023 Uiso 1 1 calc R U
C20 C 0.4491(9) 1.0523(5) 0.6244(8) 0.0208(13) Uani 1 1 d . U
C21 C 0.3656(9) 1.0092(4) 0.6045(8) 0.0204(13) Uani 1 1 d . U
H21 H 0.313721 1.009234 0.645562 0.024 Uiso 1 1 calc R U
C22 C 0.3595(8) 0.9668(5) 0.5246(8) 0.0187(12) Uani 1 1 d . U
H22 H 0.303420 0.936824 0.511050 0.022 Uiso 1 1 calc R U
C23 C 0.4347(8) 0.9671(4) 0.4630(8) 0.0158(11) Uani 1 1 d . U
C24 C 0.4999(8) 0.8795(4) 0.3780(7) 0.0149(11) Uani 1 1 d . U
C25 C 0.4507(8) 0.8370(4) 0.2795(8) 0.0145(10) Uani 1 1 d . U
C26 C 0.5293(8) 0.8274(4) 0.2107(8) 0.0166(11) Uani 1 1 d . U
C27 C 0.6149(9) 0.7865(4) 0.2194(9) 0.0212(13) Uani 1 1 d . U
H27 H 0.635245 0.758487 0.278590 0.025 Uiso 1 1 calc R U
C28 C 0.6711(9) 0.7878(5) 0.1380(9) 0.0239(14) Uani 1 1 d . U
H28 H 0.730322 0.760534 0.142822 0.029 Uiso 1 1 calc R U
C29 C 0.6408(9) 0.8277(5) 0.0527(9) 0.0240(14) Uani 1 1 d . U
H29 H 0.678200 0.826821 -0.002200 0.029 Uiso 1 1 calc R U
C30 C 0.3328(8) 0.9241(4) 0.2784(7) 0.0143(11) Uani 1 1 d . U
C31 C 0.3582(8) 0.8770(4) 0.2009(7) 0.0137(10) Uani 1 1 d . U
C32 C 0.4064(8) 0.7783(4) 0.3164(8) 0.0165(13) Uani 1 1 d . U
H32A H 0.361927 0.756466 0.249397 0.020 Uiso 1 1 calc R U
H32B H 0.470821 0.752777 0.355063 0.020 Uiso 1 1 calc R U
C33 C 0.3356(9) 0.7875(5) 0.3917(9) 0.0226(18) Uani 1 1 d . U
H33A H 0.380213 0.806601 0.460605 0.034 Uiso 1 1 calc R U
H33B H 0.308423 0.748692 0.408855 0.034 Uiso 1 1 calc R U
H33C H 0.271866 0.813049 0.354644 0.034 Uiso 1 1 calc R U
C34 C 0.5571(8) 0.8697(4) 0.0434(8) 0.0191(13) Uani 1 1 d . U
H34 H 0.537986 0.898030 -0.015373 0.023 Uiso 1 1 calc R U
C35 C 0.5040(8) 0.8686(4) 0.1216(7) 0.0158(11) Uani 1 1 d . U
N5 N 0.4191(7) 0.9089(3) 0.1356(6) 0.0132(10) Uani 1 1 d . U
C37 C 0.5190(8) 1.0105(4) 0.4833(8) 0.0170(12) Uani 1 1 d . U
H37 H 0.569603 1.011045 0.440768 0.020 Uiso 1 1 calc R U
C38 C 0.5277(9) 1.0526(5) 0.5658(8) 0.0189(13) Uani 1 1 d . U
H38 H 0.586149 1.081273 0.582659 0.023 Uiso 1 1 calc R U
C39 C -0.0117(9) 1.0627(4) 0.3998(8) 0.0188(13) Uani 1 1 d . U
C40 C 0.0389(9) 1.0110(4) 0.3808(8) 0.0182(13) Uani 1 1 d . U
H40 H 0.057480 1.005740 0.314004 0.022 Uiso 1 1 calc R U
C41 C 0.0621(8) 0.9667(4) 0.4618(8) 0.0162(12) Uani 1 1 d . U
H41 H 0.095997 0.930189 0.450787 0.019 Uiso 1 1 calc R U
C42 C 0.0350(8) 0.9766(4) 0.5594(8) 0.0141(11) Uani 1 1 d . U
C43 C 0.1223(7) 0.8751(4) 0.8067(7) 0.0122(10) Uani 1 1 d . U
C44 C -0.0302(8) 0.8386(4) 0.8561(7) 0.0115(10) Uani 1 1 d . U
C45 C -0.0982(8) 0.8244(4) 0.9216(8) 0.0163(12) Uani 1 1 d . U
H45 H -0.096848 0.847170 0.985349 0.020 Uiso 1 1 calc R U
C46 C -0.1673(9) 0.7756(4) 0.8891(8) 0.0192(13) Uani 1 1 d . U
H46 H -0.212358 0.763750 0.933693 0.023 Uiso 1 1 calc R U
C47 C 0.0552(8) 0.8309(4) 0.7139(7) 0.0116(9) Uani 1 1 d . U
C48 C -0.0310(8) 0.8055(4) 0.7628(7) 0.0118(10) Uani 1 1 d . U
C49 C -0.1738(9) 0.7431(4) 0.7942(8) 0.0192(13) Uani 1 1 d . U
H49 H -0.224718 0.710738 0.772937 0.023 Uiso 1 1 calc R U
C50 C -0.1043(8) 0.7583(4) 0.7288(8) 0.0163(12) Uani 1 1 d . U
H50 H -0.108057 0.736662 0.663141 0.020 Uiso 1 1 calc R U
C51 C 0.0022(7) 0.8726(4) 0.6192(7) 0.0107(11) Uani 1 1 d . U
C52 C 0.1254(8) 0.7833(4) 0.6788(8) 0.0138(13) Uani 1 1 d . U
H52A H 0.167958 0.760717 0.745622 0.017 Uiso 1 1 calc R U
H52B H 0.074344 0.754852 0.627980 0.017 Uiso 1 1 calc R U
C53 C 0.2068(8) 0.8072(4) 0.6219(9) 0.0179(17) Uani 1 1 d . U
H53A H 0.167584 0.834024 0.561427 0.027 Uiso 1 1 calc R U
H53B H 0.238873 0.773715 0.591784 0.027 Uiso 1 1 calc R U
H53C H 0.266716 0.829121 0.675842 0.027 Uiso 1 1 calc R U
C54 C -0.0150(9) 1.0289(4) 0.5776(8) 0.0183(13) Uani 1 1 d . U
H54 H -0.032625 1.034559 0.644773 0.022 Uiso 1 1 calc R U
C55 C -0.0396(9) 1.0739(4) 0.4958(8) 0.0196(13) Uani 1 1 d . U
H55 H -0.073904 1.110380 0.506041 0.023 Uiso 1 1 calc R U
C56 C 0.6309(9) -0.0818(4) 0.7557(9) 0.0210(13) Uani 1 1 d . U
C57 C 0.7246(9) -0.0842(4) 0.7153(9) 0.0218(13) Uani 1 1 d . U
H57 H 0.735079 -0.117212 0.672375 0.026 Uiso 1 1 calc R U
C58 C 0.7834(8) 0.0105(4) 0.8020(8) 0.0162(11) Uani 1 1 d . U
N8 N 0.8637(7) 0.0591(3) 0.8272(6) 0.0135(10) Uani 1 1 d . U
C60 C 0.9653(8) 0.0558(4) 0.9074(7) 0.0120(11) Uani 1 1 d . U
C61 C 1.0311(7) 0.1133(4) 0.8995(7) 0.0119(10) Uani 1 1 d . U
C62 C 1.0885(8) 0.1492(4) 0.7519(8) 0.0144(11) Uani 1 1 d . U
C63 C 1.1571(9) 0.1617(4) 0.6898(8) 0.0177(12) Uani 1 1 d . U
H63 H 1.221348 0.138342 0.693908 0.021 Uiso 1 1 calc R U
C64 C 1.1263(9) 0.2118(4) 0.6186(8) 0.0191(13) Uani 1 1 d . U
H64 H 1.170608 0.222211 0.572508 0.023 Uiso 1 1 calc R U
C65 C 0.6931(8) 0.0140(4) 0.8390(8) 0.0181(13) Uani 1 1 d . U
H65 H 0.683150 0.047714 0.880637 0.022 Uiso 1 1 calc R U
C66 C 0.6132(9) -0.0331(5) 0.8151(8) 0.0204(13) Uani 1 1 d . U
H66 H 0.548995 -0.031061 0.839662 0.024 Uiso 1 1 calc R U
C67 C 0.9952(8) 0.1827(4) 0.7505(8) 0.0148(10) Uani 1 1 d . U
C68 C 0.9401(8) 0.1575(4) 0.8290(8) 0.0140(9) Uani 1 1 d . U
C69 C 0.8414(10) 0.1832(5) 0.9791(9) 0.0248(19) Uani 1 1 d . U
H69A H 0.775731 0.159941 0.938183 0.037 Uiso 1 1 calc R U
H69B H 0.817856 0.217358 1.015067 0.037 Uiso 1 1 calc R U
H69C H 0.891908 0.157814 1.035722 0.037 Uiso 1 1 calc R U
C70 C 0.8417(7) 0.1162(4) 0.7749(7) 0.0151(12) Uani 1 1 d . U
C71 C 0.9651(9) 0.2317(4) 0.6793(8) 0.0180(13) Uani 1 1 d . U
H71 H 0.900277 0.254586 0.674986 0.022 Uiso 1 1 calc R U
C72 C 1.0343(9) 0.2458(4) 0.6143(8) 0.0204(13) Uani 1 1 d . U
H72 H 1.017082 0.279478 0.566361 0.024 Uiso 1 1 calc R U

loop_
_atom_site_aniso_label
_atom_site_aniso_U_11
_atom_site_aniso_U_22
_atom_site_aniso_U_33
_atom_site_aniso_U_23
_atom_site_aniso_U_13
_atom_site_aniso_U_12
Br1 0.0287(6) 0.0384(6) 0.0190(5) -0.0041(4) 0.0053(4) 0.0180(5)
Br2 0.0272(6) 0.0415(6) 0.0194(5) -0.0141(4) 0.0017(4) 0.0056(5)
Br3 0.0287(6) 0.0178(4) 0.0243(5) 0.0083(4) 0.0033(4) -0.0028(4)
Br4 0.0269(6) 0.0255(5) 0.0326(6) 0.0083(4) -0.0011(5) -0.0165(5)
O1 0.018(3) 0.020(3) 0.015(3) -0.002(2) 0.005(2) 0.000(2)
O2 0.013(3) 0.015(3) 0.013(3) 0.002(2) -0.002(2) -0.002(2)
O3 0.011(3) 0.020(3) 0.026(3) -0.006(3) -0.004(2) 0.007(2)
O4 0.014(3) 0.010(3) 0.015(3) 0.003(2) 0.003(2) 0.001(2)
O5 0.015(3) 0.016(3) 0.015(3) 0.002(2) -0.002(2) -0.004(2)
O6 0.012(3) 0.027(3) 0.021(3) 0.006(3) -0.001(2) 0.000(2)
O7 0.015(3) 0.016(3) 0.011(3) 0.004(2) 0.000(2) -0.003(2)
O8 0.016(3) 0.012(3) 0.018(3) -0.005(2) 0.004(2) -0.003(2)
O9 0.011(3) 0.012(2) 0.013(3) -0.002(2) 0.002(2) 0.004(2)
O10 0.020(3) 0.015(3) 0.009(2) -0.003(2) 0.002(2) 0.002(2)
O11 0.018(3) 0.016(3) 0.011(2) -0.002(2) 0.001(2) -0.003(2)
C10 0.015(3) 0.016(3) 0.026(3) -0.002(2) 0.001(2) -0.002(2)
O13 0.015(3) 0.016(3) 0.018(3) 0.002(2) 0.006(2) 0.003(2)
O14 0.013(3) 0.013(3) 0.011(2) -0.002(2) 0.001(2) 0.001(2)
O15 0.007(3) 0.019(3) 0.016(3) -0.003(2) 0.001(2) 0.001(2)
O16 0.012(3) 0.018(3) 0.023(3) 0.004(2) -0.002(2) -0.003(2)
N1 0.011(2) 0.017(2) 0.017(2) 0.0000(18) 0.0027(18) 0.0010(18)
N2 0.008(2) 0.013(2) 0.013(2) -0.0012(18) 0.0000(18) -0.0005(19)
N3 0.012(2) 0.019(2) 0.013(2) 0.0026(17) 0.0022(18) 0.0003(18)
N4 0.013(2) 0.0103(19) 0.012(2) -0.0016(17) 0.0030(18) -0.0006(18)
C36 0.012(3) 0.010(2) 0.013(2) -0.0035(18) 0.0025(19) 0.0014(19)
N6 0.013(2) 0.011(2) 0.011(2) -0.0045(18) 0.0042(19) 0.0033(18)
N7 0.009(2) 0.012(2) 0.015(2) -0.0023(18) 0.0031(18) -0.0002(18)
C59 0.014(3) 0.015(3) 0.021(3) -0.003(2) 0.003(2) 0.003(2)
C1 0.017(3) 0.021(3) 0.017(3) -0.001(2) 0.006(2) 0.005(2)
C2 0.017(3) 0.022(3) 0.017(3) 0.002(2) 0.006(2) 0.004(2)
C3 0.017(3) 0.020(3) 0.018(3) 0.000(2) 0.007(2) 0.005(2)
C4 0.013(2) 0.021(2) 0.017(2) 0.001(2) 0.005(2) 0.002(2)
C5 0.012(2) 0.016(2) 0.015(2) 0.0003(19) 0.0034(19) -0.001(2)
C6 0.009(2) 0.014(2) 0.014(2) 0.0006(18) 0.0008(17) -0.0010(17)
C7 0.011(2) 0.016(2) 0.012(2) -0.0019(19) 0.0002(18) 0.001(2)
C8 0.014(3) 0.020(3) 0.014(3) 0.002(2) 0.003(2) 0.003(2)
C9 0.017(3) 0.025(3) 0.015(3) 0.000(2) 0.004(2) 0.005(2)
O12 0.010(3) 0.015(3) 0.015(3) 0.001(2) -0.002(2) -0.003(2)
C11 0.012(2) 0.018(2) 0.014(2) -0.0025(19) -0.0002(19) -0.0003(19)
C12 0.011(2) 0.016(2) 0.015(2) -0.0008(18) -0.0019(16) 0.0001(17)
C13 0.012(2) 0.016(2) 0.018(2) -0.001(2) 0.0014(19) 0.000(2)
C14 0.014(3) 0.018(3) 0.019(3) 0.000(2) -0.001(2) -0.004(2)
C15 0.022(5) 0.020(4) 0.030(5) -0.001(3) 0.007(3) -0.007(4)
C16 0.016(3) 0.022(3) 0.016(3) -0.005(2) -0.002(2) 0.001(2)
C17 0.018(3) 0.026(3) 0.018(3) -0.005(2) 0.001(2) 0.004(2)
C18 0.016(3) 0.023(3) 0.019(3) 0.002(2) 0.007(2) 0.003(2)
C19 0.017(3) 0.023(3) 0.019(3) 0.003(2) 0.009(2) 0.003(2)
C20 0.018(3) 0.027(3) 0.017(3) -0.003(2) 0.004(2) -0.001(2)
C21 0.017(3) 0.027(3) 0.019(3) -0.002(2) 0.008(2) -0.001(2)
C22 0.017(3) 0.024(3) 0.017(3) 0.001(2) 0.007(2) -0.004(2)
C23 0.014(2) 0.019(2) 0.015(2) 0.0013(19) 0.003(2) -0.001(2)
C24 0.011(2) 0.019(2) 0.015(2) 0.004(2) 0.0036(18) -0.001(2)
C25 0.012(2) 0.015(2) 0.016(2) 0.0046(17) 0.0041(16) 0.0006(18)
C26 0.016(2) 0.016(2) 0.018(2) 0.0032(19) 0.0055(19) 0.004(2)
C27 0.018(3) 0.021(3) 0.024(3) 0.003(2) 0.006(2) 0.008(2)
C28 0.020(3) 0.026(3) 0.026(3) 0.001(3) 0.008(2) 0.010(3)
C29 0.022(3) 0.029(3) 0.023(3) 0.001(3) 0.010(3) 0.008(3)
C30 0.014(2) 0.015(2) 0.012(2) 0.0029(19) 0.0020(19) 0.002(2)
C31 0.013(2) 0.013(2) 0.014(2) 0.0036(17) 0.0028(17) -0.0001(18)
C32 0.015(3) 0.016(3) 0.017(3) 0.007(2) 0.002(2) -0.001(2)
C33 0.016(4) 0.028(4) 0.024(4) 0.010(4) 0.005(3) -0.003(4)
C34 0.020(3) 0.022(3) 0.017(3) 0.002(2) 0.009(2) 0.005(2)
C35 0.017(2) 0.016(2) 0.015(2) 0.002(2) 0.0054(19) 0.002(2)
N5 0.015(2) 0.013(2) 0.011(2) 0.0027(19) 0.0024(18) 0.0007(18)
C37 0.013(3) 0.022(3) 0.016(3) 0.001(2) 0.004(2) -0.002(2)
C38 0.016(3) 0.023(3) 0.016(3) -0.001(2) 0.003(2) -0.002(2)
C39 0.024(3) 0.011(2) 0.018(2) 0.002(2) 0.001(2) -0.004(2)
C40 0.023(3) 0.014(2) 0.016(3) 0.003(2) 0.003(2) -0.003(2)
C41 0.018(3) 0.014(2) 0.015(3) 0.002(2) 0.004(2) -0.001(2)
C42 0.015(3) 0.012(2) 0.015(2) 0.0009(19) 0.003(2) -0.001(2)
C43 0.011(2) 0.012(2) 0.0126(19) -0.0026(17) 0.0026(17) 0.0023(18)
C44 0.012(2) 0.011(2) 0.012(2) -0.0008(19) 0.0057(18) 0.0052(19)
C45 0.017(3) 0.017(3) 0.017(3) 0.000(2) 0.008(2) 0.002(2)
C46 0.019(3) 0.018(3) 0.021(3) 0.002(2) 0.007(2) -0.001(2)
C47 0.012(2) 0.0115(18) 0.0118(19) -0.0035(17) 0.0037(16) 0.0010(17)
C48 0.012(2) 0.011(2) 0.012(2) -0.0006(18) 0.0034(18) 0.0024(18)
C49 0.019(3) 0.016(3) 0.022(3) 0.000(2) 0.006(2) -0.002(2)
C50 0.017(3) 0.012(3) 0.018(3) -0.002(2) 0.003(2) 0.001(2)
C51 0.011(2) 0.010(2) 0.012(2) -0.0027(19) 0.0049(18) 0.0002(19)
C52 0.013(3) 0.012(3) 0.016(3) -0.003(2) 0.004(2) 0.003(2)
C53 0.011(4) 0.022(4) 0.022(4) -0.003(3) 0.007(3) 0.006(3)
C54 0.024(3) 0.012(2) 0.017(3) 0.002(2) 0.004(3) 0.001(2)
C55 0.027(3) 0.010(2) 0.019(3) 0.002(2) 0.003(3) -0.004(2)
C56 0.018(3) 0.020(3) 0.022(3) 0.003(2) 0.001(2) -0.010(2)
C57 0.017(3) 0.018(3) 0.027(3) -0.001(2) 0.001(2) -0.002(2)
C58 0.012(2) 0.016(2) 0.020(3) 0.000(2) 0.003(2) -0.002(2)
N8 0.011(2) 0.013(2) 0.016(2) 0.0013(18) 0.0033(18) -0.0011(17)
C60 0.011(2) 0.013(2) 0.012(2) -0.0027(19) 0.0040(19) 0.0011(19)
C61 0.010(2) 0.013(2) 0.012(2) -0.0021(18) 0.0025(17) 0.0004(17)
C62 0.013(2) 0.014(2) 0.015(2) -0.0021(19) 0.0024(19) -0.0034(19)
C63 0.018(3) 0.020(3) 0.014(3) -0.002(2) 0.003(2) -0.004(2)
C64 0.020(3) 0.023(3) 0.014(3) 0.000(2) 0.004(2) -0.005(3)
C65 0.016(3) 0.020(3) 0.017(3) -0.001(2) 0.004(2) -0.005(2)
C66 0.018(3) 0.024(3) 0.019(3) 0.003(2) 0.005(2) -0.007(2)
C67 0.012(2) 0.014(2) 0.015(2) 0.0003(19) 0.0008(19) -0.0022(19)
C68 0.011(2) 0.0127(19) 0.017(2) 0.0001(17) 0.0013(16) 0.0017(17)
C69 0.029(5) 0.023(4) 0.026(4) -0.003(4) 0.012(3) 0.005(4)
C70 0.012(2) 0.014(2) 0.017(2) 0.001(2) 0.0013(19) 0.000(2)
C71 0.017(3) 0.019(3) 0.016(3) 0.002(2) 0.002(2) -0.001(2)
C72 0.021(3) 0.022(3) 0.016(3) 0.002(2) 0.003(2) -0.004(2)

loop_
_atom_type_symbol
_atom_type_description
_atom_type_scat_dispersion_real
_atom_type_scat_dispersion_imag
_atom_type_scat_source
C C 0.0033 0.0016 'International Tables Vol C Tables 4.2.6.8 and 6.1.1.4'
H H 0.0000 0.0000 'International Tables Vol C Tables 4.2.6.8 and 6.1.1.4'
N N 0.0061 0.0033 'International Tables Vol C Tables 4.2.6.8 and 6.1.1.4'
O O 0.0106 0.0060 'International Tables Vol C Tables 4.2.6.8 and 6.1.1.4'
Br Br -0.2901 2.4595 'International Tables Vol C Tables 4.2.6.8 and 6.1.1.4'

loop_
_geom_angle_atom_site_label_1
_geom_angle_atom_site_label_2
_geom_angle_atom_site_label_3
_geom_angle
C6 O2 H2 109.5
C31 O5 H5 109.5
N5 O7 H7 109.5
C43 O9 H9 109.5
N6 O10 H10 109.5
C57 C10 C58 120.5(10)
C57 C10 H10A 119.8
C58 C10 H10A 119.8
C61 O14 H14 109.5
N7 O15 H15 109.5
C5 N1 C4 123.8(8)
C5 N1 C13 111.2(7)
C4 N1 C13 125.0(8)
C7 N2 O12 113.7(7)
C7 N2 C6 106.1(7)
O12 N2 C6 110.1(6)
C30 N3 C24 112.5(7)
C30 N3 C23 123.8(8)
C24 N3 C23 123.7(8)
C36 N4 C51 111.9(7)
C36 N4 C42 126.1(8)
C51 N4 C42 121.9(7)
O8 C36 N4 125.4(9)
O8 C36 C43 126.8(8)
N4 C36 C43 107.7(7)
C44 N6 O10 113.6(7)
C44 N6 C43 108.0(7)
O10 N6 C43 111.9(7)
O15 N7 C62 113.8(7)
O15 N7 C61 113.0(7)
C62 N7 C61 108.0(7)
C68 C59 C69 115.9(8)
C68 C59 H59A 108.3
C69 C59 H59A 108.3
C68 C59 H59B 108.3
C69 C59 H59B 108.3
H59A C59 H59B 107.4
C19 C1 C2 122.7(9)
C19 C1 Br1 118.9(7)
C2 C1 Br1 118.4(7)
C3 C2 C1 117.7(9)
C3 C2 H2A 121.2
C1 C2 H2A 121.2
C4 C3 C2 121.0(9)
C4 C3 H3 119.5
C2 C3 H3 119.5
C3 C4 C18 120.5(9)
C3 C4 N1 121.2(9)
C18 C4 N1 118.3(9)
O1 C5 N1 125.2(9)
O1 C5 C6 126.6(9)
N1 C5 C6 108.1(7)
O2 C6 N2 114.9(7)
O2 C6 C5 115.3(7)
N2 C6 C5 105.2(7)
O2 C6 C12 113.0(7)
N2 C6 C12 101.9(7)
C5 C6 C12 105.3(7)
C8 C7 C11 123.5(8)
C8 C7 N2 126.0(8)
C11 C7 N2 110.3(8)
C9 C8 C7 116.3(9)
C9 C8 H8 121.8
C7 C8 H8 121.8
C8 C9 C17 122.3(9)
C8 C9 H9A 118.9
C17 C9 H9A 118.9
N2 O12 H12 109.5
C7 C11 C16 118.3(9)
C7 C11 C12 109.1(8)
C16 C11 C12 132.3(9)
C11 C12 C13 111.8(8)
C11 C12 C14 114.0(8)
C13 C12 C14 109.5(8)
C11 C12 C6 102.9(8)
C13 C12 C6 103.0(7)
C14 C12 C6 115.1(8)
O3 C13 N1 122.8(9)
O3 C13 C12 128.7(9)
N1 C13 C12 108.2(8)
C15 C14 C12 115.5(8)
C15 C14 H14A 108.4
C12 C14 H14A 108.4
C15 C14 H14B 108.4
C12 C14 H14B 108.4
H14A C14 H14B 107.5
C14 C15 H15A 109.5
C14 C15 H15B 109.5
H15A C15 H15B 109.5
C14 C15 H15C 109.5
H15A C15 H15C 109.5
H15B C15 H15C 109.5
C17 C16 C11 118.6(9)
C17 C16 H16 120.7
C11 C16 H16 120.7
C9 C17 C16 120.8(9)
C9 C17 H17 119.6
C16 C17 H17 119.6
C4 C18 C19 119.3(9)
C4 C18 H18 120.4
C19 C18 H18 120.4
C1 C19 C18 118.8(9)
C1 C19 H19 120.6
C18 C19 H19 120.6
C21 C20 C38 121.5(9)
C21 C20 Br2 119.7(7)
C38 C20 Br2 118.8(8)
C22 C21 C20 118.9(9)
C22 C21 H21 120.6
C20 C21 H21 120.6
C21 C22 C23 120.8(9)
C21 C22 H22 119.6
C23 C22 H22 119.6
C22 C23 C37 120.3(9)
C22 C23 N3 119.4(9)
C37 C23 N3 120.3(8)
O6 C24 N3 125.9(9)
O6 C24 C25 124.8(9)
N3 C24 C25 108.9(8)
C26 C25 C24 112.4(8)
C26 C25 C32 114.0(8)
C24 C25 C32 111.8(8)
C26 C25 C31 101.9(7)
C24 C25 C31 101.6(7)
C32 C25 C31 114.1(8)
C27 C26 C35 118.1(9)
C27 C26 C25 132.2(9)
C35 C26 C25 109.6(8)
C26 C27 C28 118.4(9)
C26 C27 H27 120.8
C28 C27 H27 120.8
C29 C28 C27 120.5(10)
C29 C28 H28 119.7
C27 C28 H28 119.7
C28 C29 C34 122.2(10)
C28 C29 H29 118.9
C34 C29 H29 118.9
O4 C30 N3 125.4(8)
O4 C30 C31 127.1(8)
N3 C30 C31 107.5(7)
O5 C31 N5 117.2(7)
O5 C31 C30 113.2(8)
N5 C31 C30 105.6(7)
O5 C31 C25 112.5(8)
N5 C31 C25 102.7(7)
C30 C31 C25 104.2(7)
C33 C32 C25 114.3(8)
C33 C32 H32A 108.7
C25 C32 H32A 108.7
C33 C32 H32B 108.7
C25 C32 H32B 108.7
H32A C32 H32B 107.6
C32 C33 H33A 109.5
C32 C33 H33B 109.5
H33A C33 H33B 109.5
C32 C33 H33C 109.5
H33A C33 H33C 109.5
H33B C33 H33C 109.5
C35 C34 C29 117.1(9)
C35 C34 H34 121.4
C29 C34 H34 121.4
C34 C35 C26 123.6(9)
C34 C35 N5 128.6(8)
C26 C35 N5 107.7(7)
O7 N5 C35 113.3(7)
O7 N5 C31 109.6(7)
C35 N5 C31 107.2(7)
C38 C37 C23 119.3(9)
C38 C37 H37 120.3
C23 C37 H37 120.3
C37 C38 C20 119.2(9)
C37 C38 H38 120.4
C20 C38 H38 120.4
C40 C39 C55 124.0(9)
C40 C39 Br3 118.2(7)
C55 C39 Br3 117.7(7)
C39 C40 C41 118.4(9)
C39 C40 H40 120.8
C41 C40 H40 120.8
C40 C41 C42 119.0(9)
C40 C41 H41 120.5
C42 C41 H41 120.5
C54 C42 C41 121.8(8)
C54 C42 N4 119.8(8)
C41 C42 N4 118.3(8)
O9 C43 N6 115.7(7)
O9 C43 C36 114.2(7)
N6 C43 C36 106.7(7)
O9 C43 C47 111.4(7)
N6 C43 C47 102.3(7)
C36 C43 C47 105.3(7)
C45 C44 C48 122.3(8)
C45 C44 N6 127.3(8)
C48 C44 N6 110.2(7)
C46 C45 C44 116.7(9)
C46 C45 H45 121.7
C44 C45 H45 121.7
C49 C46 C45 122.6(9)
C49 C46 H46 118.7
C45 C46 H46 118.7
C51 C47 C48 111.1(8)
C51 C47 C52 110.8(7)
C48 C47 C52 113.9(7)
C51 C47 C43 102.2(7)
C48 C47 C43 102.7(7)
C52 C47 C43 115.3(8)
C50 C48 C44 120.1(8)
C50 C48 C47 130.8(8)
C44 C48 C47 109.0(7)
C46 C49 C50 119.8(9)
C46 C49 H49 120.1
C50 C49 H49 120.1
C48 C50 C49 118.3(9)
C48 C50 H50 120.8
C49 C50 H50 120.8
O11 C51 N4 122.0(8)
O11 C51 C47 129.0(8)
N4 C51 C47 109.0(7)
C53 C52 C47 115.2(7)
C53 C52 H52A 108.5
C47 C52 H52A 108.5
C53 C52 H52B 108.5
C47 C52 H52B 108.5
H52A C52 H52B 107.5
C52 C53 H53A 109.5
C52 C53 H53B 109.5
H53A C53 H53B 109.5
C52 C53 H53C 109.5
H53A C53 H53C 109.5
H53B C53 H53C 109.5
C42 C54 C55 119.6(9)
C42 C54 H54 120.2
C55 C54 H54 120.2
C39 C55 C54 117.1(9)
C39 C55 H55 121.4
C54 C55 H55 121.4
C66 C56 C57 121.0(9)
C66 C56 Br4 119.5(8)
C57 C56 Br4 119.5(8)
C10 C57 C56 118.7(10)
C10 C57 H57 120.6
C56 C57 H57 120.6
C65 C58 C10 121.4(9)
C65 C58 N8 118.8(9)
C10 C58 N8 119.8(9)
C60 N8 C70 113.3(7)
C60 N8 C58 123.6(8)
C70 N8 C58 123.0(8)
O13 C60 N8 126.2(9)
O13 C60 C61 126.1(8)
N8 C60 C61 107.7(7)
O14 C61 N7 115.4(7)
O14 C61 C60 113.8(7)
N7 C61 C60 106.0(7)
O14 C61 C68 113.4(7)
N7 C61 C68 102.5(7)
C60 C61 C68 104.4(7)
C63 C62 C67 124.3(9)
C63 C62 N7 127.0(9)
C67 C62 N7 108.6(8)
C62 C63 C64 115.5(9)
C62 C63 H63 122.3
C64 C63 H63 122.3
C72 C64 C63 121.9(9)
C72 C64 H64 119.1
C63 C64 H64 119.1
C58 C65 C66 119.8(9)
C58 C65 H65 120.1
C66 C65 H65 120.1
C56 C66 C65 118.6(9)
C56 C66 H66 120.7
C65 C66 H66 120.7
C62 C67 C71 119.6(9)
C62 C67 C68 110.6(8)
C71 C67 C68 129.8(9)
C67 C68 C70 114.2(8)
C67 C68 C59 112.9(7)
C70 C68 C59 109.5(8)
C67 C68 C61 102.2(7)
C70 C68 C61 102.9(7)
C59 C68 C61 114.7(8)
C59 C69 H69A 109.5
C59 C69 H69B 109.5
H69A C69 H69B 109.5
C59 C69 H69C 109.5
H69A C69 H69C 109.5
H69B C69 H69C 109.5
O16 C70 N8 124.3(8)
O16 C70 C68 127.1(8)
N8 C70 C68 108.5(7)
C67 C71 C72 117.4(9)
C67 C71 H71 121.3
C72 C71 H71 121.3
C64 C72 C71 121.3(9)
C64 C72 H72 119.4
C71 C72 H72 119.4

loop_
_geom_bond_atom_site_label_1
_geom_bond_atom_site_label_2
_geom_bond_distance
Br1 C1 1.912(10)
Br2 C20 1.906(10)
Br3 C39 1.911(9)
Br4 C56 1.888(10)
O1 C5 1.218(12)
O2 C6 1.369(11)
O2 H2 0.8400
O3 C13 1.190(11)
O4 C30 1.220(11)
O5 C31 1.379(11)
O5 H5 0.8400
O6 C24 1.221(11)
O7 N5 1.434(10)
O7 H7 0.8400
O8 C36 1.205(11)
O9 C43 1.390(10)
O9 H9 0.8400
O10 N6 1.438(9)
O10 H10 0.8400
O11 C51 1.197(11)
C10 C57 1.367(14)
C10 C58 1.392(14)
C10 H10A 0.9500
O13 C60 1.204(11)
O14 C61 1.374(10)
O14 H14 0.8400
O15 N7 1.424(10)
O15 H15 0.8400
O16 C70 1.199(11)
N1 C5 1.400(13)
N1 C4 1.417(12)
N1 C13 1.436(12)
N2 C7 1.404(11)
N2 O12 1.444(10)
N2 C6 1.522(11)
N3 C30 1.395(12)
N3 C24 1.398(12)
N3 C23 1.426(12)
N4 C36 1.383(12)
N4 C51 1.440(11)
N4 C42 1.439(11)
C36 C43 1.516(12)
N6 C44 1.409(11)
N6 C43 1.482(11)
N7 C62 1.426(11)
N7 C61 1.464(11)
C59 C68 1.546(12)
C59 C69 1.554(14)
C59 H59A 0.9900
C59 H59B 0.9900
C1 C19 1.373(14)
C1 C2 1.392(14)
C2 C3 1.377(13)
C2 H2A 0.9500
C3 C4 1.374(14)
C3 H3 0.9500
C4 C18 1.398(13)
C5 C6 1.526(13)
C6 C12 1.535(12)
C7 C8 1.400(13)
C7 C11 1.388(13)
C8 C9 1.377(13)
C8 H8 0.9500
C9 C17 1.377(15)
C9 H9A 0.9500
O12 H12 0.8400
C11 C16 1.405(13)
C11 C12 1.506(13)
C12 C13 1.532(13)
C12 C14 1.542(12)
C14 C15 1.515(15)
C14 H14A 0.9900
C14 H14B 0.9900
C15 H15A 0.9800
C15 H15B 0.9800
C15 H15C 0.9800
C16 C17 1.400(15)
C16 H16 0.9500
C17 H17 0.9500
C18 C19 1.386(14)
C18 H18 0.9500
C19 H19 0.9500
C20 C21 1.390(15)
C20 C38 1.404(14)
C21 C22 1.371(14)
C21 H21 0.9500
C22 C23 1.397(13)
C22 H22 0.9500
C23 C37 1.402(13)
C24 C25 1.539(13)
C25 C26 1.518(13)
C25 C32 1.553(12)
C25 C31 1.561(13)
C26 C27 1.391(13)
C26 C35 1.414(13)
C27 C28 1.415(14)
C27 H27 0.9500
C28 C29 1.362(15)
C28 H28 0.9500
C29 C34 1.389(14)
C29 H29 0.9500
C30 C31 1.538(13)
C31 N5 1.471(11)
C32 C33 1.502(14)
C32 H32A 0.9900
C32 H32B 0.9900
C33 H33A 0.9800
C33 H33B 0.9800
C33 H33C 0.9800
C34 C35 1.351(12)
C34 H34 0.9500
C35 N5 1.450(12)
C37 C38 1.385(14)
C37 H37 0.9500
C38 H38 0.9500
C39 C40 1.375(14)
C39 C55 1.385(14)
C40 C41 1.392(13)
C40 H40 0.9500
C41 C42 1.395(13)
C41 H41 0.9500
C42 C54 1.381(13)
C43 C47 1.570(12)
C44 C45 1.396(12)
C44 C48 1.390(12)
C45 C46 1.377(14)
C45 H45 0.9500
C46 C49 1.384(14)
C46 H46 0.9500
C47 C51 1.504(12)
C47 C48 1.512(12)
C47 C52 1.533(11)
C48 C50 1.381(13)
C49 C50 1.415(14)
C49 H49 0.9500
C50 H50 0.9500
C52 C53 1.516(13)
C52 H52A 0.9900
C52 H52B 0.9900
C53 H53A 0.9800
C53 H53B 0.9800
C53 H53C 0.9800
C54 C55 1.407(13)
C54 H54 0.9500
C55 H55 0.9500
C56 C66 1.379(15)
C56 C57 1.420(16)
C57 H57 0.9500
C58 C65 1.356(14)
C58 N8 1.451(12)
N8 C60 1.370(12)
N8 C70 1.426(12)
C60 C61 1.549(12)
C61 C68 1.568(12)
C62 C63 1.361(13)
C62 C67 1.388(13)
C63 C64 1.416(14)
C63 H63 0.9500
C64 C72 1.371(15)
C64 H64 0.9500
C65 C66 1.423(14)
C65 H65 0.9500
C66 H66 0.9500
C67 C71 1.395(13)
C67 C68 1.484(13)
C68 C70 1.530(12)
C69 H69A 0.9800
C69 H69B 0.9800
C69 H69C 0.9800
C71 C72 1.403(14)
C71 H71 0.9500
C72 H72 0.9500

loop_
_geom_hbond_atom_site_label_D
_geom_hbond_atom_site_label_H
_geom_hbond_atom_site_label_A
_geom_hbond_distance_DH
_geom_hbond_distance_HA
_geom_hbond_distance_DA
_geom_hbond_angle_DHA
_geom_hbond_site_symmetry_A
C63 H63 Br2 0.95 2.95 3.848(10) 157.7 1_645
C45 H45 Br1 0.95 2.87 3.756(10) 156.6 1_466
C41 H41 Br1 0.95 3.16 3.596(10) 109.7 1_465
C38 H38 O16 0.95 2.47 3.350(12) 154.2 1_565
C19 H19 O13 0.95 2.56 3.481(12) 163.1 1_554
O12 H12 O4 0.84 2.00 2.757(9) 149.4 1_545
C2 H2A O11 0.95 2.61 3.431(12) 144.8 1_645
O15 H15 O8 0.84 1.94 2.742(9) 159.4 1_645
O10 H10 O7 0.84 2.47 3.018(10) 123.6 1_556
O9 H9 O7 0.84 1.95 2.768(9) 163.1 1_556
O7 H7 O1 0.84 1.99 2.766(9) 152.2 1_565
O5 H5 O10 0.84 2.09 2.822(9) 145.3 1_554
O2 H2 O15 0.84 2.00 2.783(9) 155.7 1_454
O2 H2 O15 0.84 2.00 2.783(9) 155.7 1_454
O5 H5 O10 0.84 2.09 2.822(9) 145.3 1_554
O7 H7 O1 0.84 1.99 2.766(9) 152.2 1_565
O9 H9 O7 0.84 1.95 2.768(9) 163.1 1_556
O9 H9 O8 0.84 2.63 2.919(9) 101.5 .
O10 H10 O7 0.84 2.47 3.018(10) 123.6 1_556
O15 H15 O8 0.84 1.94 2.742(9) 159.4 1_645
C2 H2A O11 0.95 2.61 3.431(12) 144.8 1_645
O12 H12 O4 0.84 2.00 2.757(9) 149.4 1_545
C19 H19 O13 0.95 2.56 3.481(12) 163.1 1_554
C38 H38 O16 0.95 2.47 3.350(12) 154.2 1_565
C45 H45 Br1 0.95 2.87 3.756(10) 156.6 1_466
C54 H54 N7 0.95 2.75 3.385(12) 124.6 1_465
C63 H63 Br2 0.95 2.95 3.848(10) 157.7 1_645
O2 H2 O15 0.84 2.00 2.783(9) 155.7 1_454
O5 H5 O10 0.84 2.09 2.822(9) 145.3 1_554
O7 H7 O1 0.84 1.99 2.766(9) 152.2 1_565
O9 H9 O7 0.84 1.95 2.768(9) 163.1 1_556
O10 H10 O7 0.84 2.47 3.018(10) 123.6 1_556
O15 H15 O8 0.84 1.94 2.742(9) 159.4 1_645
C2 H2A O11 0.95 2.61 3.431(12) 144.8 1_645
O12 H12 O4 0.84 2.00 2.757(9) 149.4 1_545
C19 H19 O13 0.95 2.56 3.481(12) 163.1 1_554
C38 H38 O16 0.95 2.47 3.350(12) 154.2 1_565
C41 H41 Br1 0.95 3.16 3.596(10) 109.7 1_465
C45 H45 Br1 0.95 2.87 3.756(10) 156.6 1_466
C63 H63 Br2 0.95 2.95 3.848(10) 157.7 1_645
O2 H2 O15 0.84 2.00 2.783(9) 155.7 1_454
O5 H5 O10 0.84 2.09 2.822(9) 145.3 1_554
O7 H7 O1 0.84 1.99 2.766(9) 152.2 1_565
O9 H9 O7 0.84 1.95 2.768(9) 163.1 1_556
O10 H10 O7 0.84 2.47 3.018(10) 123.6 1_556
O14 H14 O12 0.84 1.97 2.804(9) 174.3 1_656
O15 H15 O8 0.84 1.94 2.742(9) 159.4 1_645
C2 H2A O11 0.95 2.61 3.431(12) 144.8 1_645
O12 H12 O4 0.84 2.00 2.757(9) 149.4 1_545
C19 H19 O13 0.95 2.56 3.481(12) 163.1 1_554
C38 H38 O16 0.95 2.47 3.350(12) 154.2 1_565
C41 H41 Br1 0.95 3.16 3.596(10) 109.7 1_465
C45 H45 Br1 0.95 2.87 3.756(10) 156.6 1_466
C63 H63 Br2 0.95 2.95 3.848(10) 157.7 1_645

loop_
_geom_torsion_atom_site_label_1
_geom_torsion_atom_site_label_2
_geom_torsion_atom_site_label_3
_geom_torsion_atom_site_label_4
_geom_torsion
C51 N4 C36 O8 170.9(9)
C42 N4 C36 O8 -6.5(15)
C51 N4 C36 C43 -7.6(10)
C42 N4 C36 C43 175.0(8)
C19 C1 C2 C3 0.5(16)
Br1 C1 C2 C3 178.1(8)
C1 C2 C3 C4 0.4(15)
C2 C3 C4 C18 -1.1(16)
C2 C3 C4 N1 179.7(9)
C5 N1 C4 C3 -110.4(11)
C13 N1 C4 C3 68.9(13)
C5 N1 C4 C18 70.4(13)
C13 N1 C4 C18 -110.3(11)
C4 N1 C5 O1 -3.6(15)
C13 N1 C5 O1 177.0(9)
C4 N1 C5 C6 173.2(8)
C13 N1 C5 C6 -6.2(10)
C7 N2 C6 O2 -91.3(9)
O12 N2 C6 O2 32.1(10)
C7 N2 C6 C5 140.8(7)
O12 N2 C6 C5 -95.8(8)
C7 N2 C6 C12 31.2(9)
O12 N2 C6 C12 154.6(7)
O1 C5 C6 O2 -41.1(13)
N1 C5 C6 O2 142.2(8)
O1 C5 C6 N2 86.5(11)
N1 C5 C6 N2 -90.2(8)
O1 C5 C6 C12 -166.3(9)
N1 C5 C6 C12 17.0(9)
O12 N2 C7 C8 40.5(12)
C6 N2 C7 C8 161.6(9)
O12 N2 C7 C11 -144.5(7)
C6 N2 C7 C11 -23.4(10)
C11 C7 C8 C9 3.6(14)
N2 C7 C8 C9 177.9(9)
C7 C8 C9 C17 -1.9(14)
C8 C7 C11 C16 -4.2(14)
N2 C7 C11 C16 -179.3(8)
C8 C7 C11 C12 -179.7(9)
N2 C7 C11 C12 5.2(11)
C7 C11 C12 C13 -95.2(9)
C16 C11 C12 C13 90.2(13)
C7 C11 C12 C14 140.0(8)
C16 C11 C12 C14 -34.6(15)
C7 C11 C12 C6 14.8(10)
C16 C11 C12 C6 -159.9(10)
O2 C6 C12 C11 96.8(9)
N2 C6 C12 C11 -27.0(9)
C5 C6 C12 C11 -136.5(7)
O2 C6 C12 C13 -146.8(8)
N2 C6 C12 C13 89.4(8)
C5 C6 C12 C13 -20.2(9)
O2 C6 C12 C14 -27.8(11)
N2 C6 C12 C14 -151.5(8)
C5 C6 C12 C14 98.9(9)
C5 N1 C13 O3 178.9(9)
C4 N1 C13 O3 -0.5(15)
C5 N1 C13 C12 -7.2(10)
C4 N1 C13 C12 173.4(8)
C11 C12 C13 O3 -59.6(14)
C14 C12 C13 O3 67.6(13)
C6 C12 C13 O3 -169.5(10)
C11 C12 C13 N1 127.0(8)
C14 C12 C13 N1 -105.7(9)
C6 C12 C13 N1 17.2(9)
C11 C12 C14 C15 -179.9(9)
C13 C12 C14 C15 54.1(11)
C6 C12 C14 C15 -61.4(12)
C7 C11 C16 C17 3.0(14)
C12 C11 C16 C17 177.2(10)
C8 C9 C17 C16 1.0(16)
C11 C16 C17 C9 -1.5(15)
C3 C4 C18 C19 0.9(16)
N1 C4 C18 C19 -179.9(9)
C2 C1 C19 C18 -0.7(16)
Br1 C1 C19 C18 -178.3(8)
C4 C18 C19 C1 0.0(15)
C38 C20 C21 C22 -1.0(16)
Br2 C20 C21 C22 -179.3(8)
C20 C21 C22 C23 -0.9(15)
C21 C22 C23 C37 1.0(15)
C21 C22 C23 N3 -176.5(9)
C30 N3 C23 C22 67.5(12)
C24 N3 C23 C22 -114.8(10)
C30 N3 C23 C37 -110.0(11)
C24 N3 C23 C37 67.7(12)
C30 N3 C24 O6 176.6(9)
C23 N3 C24 O6 -1.3(14)
C30 N3 C24 C25 -10.1(10)
C23 N3 C24 C25 172.0(8)
O6 C24 C25 C26 -58.0(12)
N3 C24 C25 C26 128.5(8)
O6 C24 C25 C32 71.7(12)
N3 C24 C25 C32 -101.8(9)
O6 C24 C25 C31 -166.2(9)
N3 C24 C25 C31 20.4(9)
C24 C25 C26 C27 87.9(13)
C32 C25 C26 C27 -40.7(16)
C31 C25 C26 C27 -164.2(11)
C24 C25 C26 C35 -93.4(10)
C32 C25 C26 C35 138.0(8)
C31 C25 C26 C35 14.5(10)
C35 C26 C27 C28 -0.9(15)
C25 C26 C27 C28 177.7(11)
C26 C27 C28 C29 -0.6(17)
C27 C28 C29 C34 2.0(18)
C24 N3 C30 O4 175.4(9)
C23 N3 C30 O4 -6.7(15)
C24 N3 C30 C31 -5.4(10)
C23 N3 C30 C31 172.5(8)
O4 C30 C31 O5 -40.2(12)
N3 C30 C31 O5 140.6(8)
O4 C30 C31 N5 89.4(11)
N3 C30 C31 N5 -89.9(8)
O4 C30 C31 C25 -162.7(9)
N3 C30 C31 C25 18.0(9)
C26 C25 C31 O5 98.5(8)
C24 C25 C31 O5 -145.4(7)
C32 C25 C31 O5 -24.9(11)
C26 C25 C31 N5 -28.5(9)
C24 C25 C31 N5 87.6(8)
C32 C25 C31 N5 -151.9(7)
C26 C25 C31 C30 -138.5(7)
C24 C25 C31 C30 -22.4(8)
C32 C25 C31 C30 98.1(9)
C26 C25 C32 C33 175.6(9)
C24 C25 C32 C33 46.7(11)
C31 C25 C32 C33 -67.9(11)
C28 C29 C34 C35 -1.6(16)
C29 C34 C35 C26 0.0(16)
C29 C34 C35 N5 176.0(10)
C27 C26 C35 C34 1.3(15)
C25 C26 C35 C34 -177.6(9)
C27 C26 C35 N5 -175.5(9)
C25 C26 C35 N5 5.6(11)
C34 C35 N5 O7 37.2(13)
C26 C35 N5 O7 -146.2(8)
C34 C35 N5 C31 158.2(10)
C26 C35 N5 C31 -25.2(10)
O5 C31 N5 O7 32.9(10)
C30 C31 N5 O7 -94.2(8)
C25 C31 N5 O7 156.8(7)
O5 C31 N5 C35 -90.5(9)
C30 C31 N5 C35 142.4(7)
C25 C31 N5 C35 33.4(9)
C22 C23 C37 C38 0.7(15)
N3 C23 C37 C38 178.2(9)
C23 C37 C38 C20 -2.5(15)
C21 C20 C38 C37 2.7(16)
Br2 C20 C38 C37 -178.9(8)
C55 C39 C40 C41 1.1(16)
Br3 C39 C40 C41 -179.4(8)
C39 C40 C41 C42 -1.0(15)
C40 C41 C42 C54 0.5(15)
C40 C41 C42 N4 178.7(9)
C36 N4 C42 C54 -68.4(13)
C51 N4 C42 C54 114.4(10)
C36 N4 C42 C41 113.4(10)
C51 N4 C42 C41 -63.8(12)
C44 N6 C43 O9 -93.1(9)
O10 N6 C43 O9 32.7(10)
C44 N6 C43 C36 138.5(7)
O10 N6 C43 C36 -95.7(8)
C44 N6 C43 C47 28.2(9)
O10 N6 C43 C47 154.0(6)
O8 C36 C43 O9 -38.8(12)
N4 C36 C43 O9 139.6(8)
O8 C36 C43 N6 90.4(11)
N4 C36 C43 N6 -91.1(8)
O8 C36 C43 C47 -161.4(9)
N4 C36 C43 C47 17.1(9)
O10 N6 C44 C45 36.7(12)
C43 N6 C44 C45 161.5(9)
O10 N6 C44 C48 -147.5(7)
C43 N6 C44 C48 -22.7(10)
C48 C44 C45 C46 -0.3(14)
N6 C44 C45 C46 175.1(9)
C44 C45 C46 C49 -2.6(15)
O9 C43 C47 C51 -143.8(7)
N6 C43 C47 C51 92.0(7)
C36 C43 C47 C51 -19.4(9)
O9 C43 C47 C48 101.0(8)
N6 C43 C47 C48 -23.2(8)
C36 C43 C47 C48 -134.6(7)
O9 C43 C47 C52 -23.5(10)
N6 C43 C47 C52 -147.7(7)
C36 C43 C47 C52 100.9(8)
C45 C44 C48 C50 3.1(14)
N6 C44 C48 C50 -172.9(8)
C45 C44 C48 C47 -177.6(8)
N6 C44 C48 C47 6.4(10)
C51 C47 C48 C50 81.8(11)
C52 C47 C48 C50 -44.2(14)
C43 C47 C48 C50 -169.6(9)
C51 C47 C48 C44 -97.5(9)
C52 C47 C48 C44 136.6(8)
C43 C47 C48 C44 11.1(9)
C45 C46 C49 C50 2.5(16)
C44 C48 C50 C49 -3.1(14)
C47 C48 C50 C49 177.8(9)
C46 C49 C50 C48 0.4(14)
C36 N4 C51 O11 176.1(8)
C42 N4 C51 O11 -6.3(13)
C36 N4 C51 C47 -5.7(10)
C42 N4 C51 C47 171.8(8)
C48 C47 C51 O11 -57.5(12)
C52 C47 C51 O11 70.2(12)
C43 C47 C51 O11 -166.4(9)
C48 C47 C51 N4 124.6(7)
C52 C47 C51 N4 -107.8(8)
C43 C47 C51 N4 15.6(9)
C51 C47 C52 C53 49.7(11)
C48 C47 C52 C53 175.8(8)
C43 C47 C52 C53 -65.8(11)
C41 C42 C54 C55 0.0(15)
N4 C42 C54 C55 -178.2(9)
C40 C39 C55 C54 -0.6(16)
Br3 C39 C55 C54 179.8(8)
C42 C54 C55 C39 0.1(15)
C58 C10 C57 C56 -0.4(16)
C66 C56 C57 C10 2.1(16)
Br4 C56 C57 C10 -179.2(8)
C57 C10 C58 C65 -1.1(16)
C57 C10 C58 N8 179.8(9)
C65 C58 N8 C60 103.5(11)
C10 C58 N8 C60 -77.3(12)
C65 C58 N8 C70 -72.7(12)
C10 C58 N8 C70 106.4(11)
C70 N8 C60 O13 171.4(9)
C58 N8 C60 O13 -5.2(15)
C70 N8 C60 C61 -9.7(10)
C58 N8 C60 C61 173.7(8)
O15 N7 C61 O14 31.6(10)
C62 N7 C61 O14 -95.2(9)
O15 N7 C61 C60 -95.4(8)
C62 N7 C61 C60 137.8(7)
O15 N7 C61 C68 155.4(6)
C62 N7 C61 C68 28.6(9)
O13 C60 C61 O14 -40.3(12)
N8 C60 C61 O14 140.8(8)
O13 C60 C61 N7 87.7(10)
N8 C60 C61 N7 -91.2(8)
O13 C60 C61 C68 -164.4(9)
N8 C60 C61 C68 16.7(9)
O15 N7 C62 C63 35.4(12)
C61 N7 C62 C63 161.7(9)
O15 N7 C62 C67 -147.6(7)
C61 N7 C62 C67 -21.3(10)
C67 C62 C63 C64 -1.5(14)
N7 C62 C63 C64 175.1(8)
C62 C63 C64 C72 0.9(14)
C10 C58 C65 C66 0.8(15)
N8 C58 C65 C66 180.0(9)
C57 C56 C66 C65 -2.3(15)
Br4 C56 C66 C65 178.9(7)
C58 C65 C66 C56 0.8(15)
C63 C62 C67 C71 2.1(15)
N7 C62 C67 C71 -175.0(8)
C63 C62 C67 C68 -179.1(9)
N7 C62 C67 C68 3.7(10)
C62 C67 C68 C70 -96.8(10)
C71 C67 C68 C70 81.8(12)
C62 C67 C68 C59 137.3(8)
C71 C67 C68 C59 -44.1(14)
C62 C67 C68 C61 13.6(10)
C71 C67 C68 C61 -167.8(9)
C69 C59 C68 C67 178.3(9)
C69 C59 C68 C70 49.9(11)
C69 C59 C68 C61 -65.2(11)
O14 C61 C68 C67 100.2(8)
N7 C61 C68 C67 -24.9(8)
C60 C61 C68 C67 -135.4(7)
O14 C61 C68 C70 -141.2(7)
N7 C61 C68 C70 93.7(8)
C60 C61 C68 C70 -16.7(8)
O14 C61 C68 C59 -22.3(11)
N7 C61 C68 C59 -147.5(7)
C60 C61 C68 C59 102.1(8)
C60 N8 C70 O16 -179.8(9)
C58 N8 C70 O16 -3.2(15)
C60 N8 C70 C68 -1.7(10)
C58 N8 C70 C68 174.9(8)
C67 C68 C70 O16 -60.2(12)
C59 C68 C70 O16 67.6(12)
C61 C68 C70 O16 -170.0(9)
C67 C68 C70 N8 121.8(8)
C59 C68 C70 N8 -110.5(8)
C61 C68 C70 N8 11.9(9)
C62 C67 C71 C72 -2.1(14)
C68 C67 C71 C72 179.5(9)
C63 C64 C72 C71 -1.1(15)
C67 C71 C72 C64 1.6(15)
